data_7715482
loop_
_publ_author_name
'Pearce, Kyle G.'
'Morris, Louis J.'
'Robinson, Thomas P.'
'Johnson, Andrew L.'
'Mahon, Mary F.'
'Hill, Michael S.'

_publ_section_title
;
 From alkaline earth to coinage metal carboranyls.
;
_journal_issue 15
_journal_name_full 'Dalton transactions (Cambridge, England : 2003)'
_journal_page_first 6653
_journal_page_last 6659
_journal_paper_doi 10.1039/d4dt00478g
_journal_volume 53
_journal_year 2024
_chemical_formula_moiety 'C13 H31 Ag B10 N2'
_chemical_formula_sum 'C13 H31 Ag B10 N2'
_chemical_formula_weight 431.37
_space_group_crystal_system monoclinic
_space_group_IT_number 11
_space_group_name_Hall '-P 2yb'
_space_group_name_H-M_alt 'P 1 21/m 1'
_atom_sites_solution_hydrogens mixed
_atom_sites_solution_primary dual
_audit_creation_date 2024-02-13
_audit_creation_method
;
Olex2 1.5
(compiled 2023.08.24 svn.re1ec1418 for OlexSys, GUI svn.r6817)
;
_audit_update_record
;
2024-02-14 deposited with the CCDC.	2024-03-20 downloaded from the CCDC.
;
_cell_angle_alpha 90
_cell_angle_beta 91.091(3)
_cell_angle_gamma 90
_cell_formula_units_Z 2
_cell_length_a 9.1557(3)
_cell_length_b 9.8409(4)
_cell_length_c 11.6235(3)
_cell_measurement_reflns_used 4471
_cell_measurement_temperature 150.00(10)
_cell_measurement_theta_max 72.8100
_cell_measurement_theta_min 4.8230
_cell_volume 1047.09(6)
_computing_cell_refinement 'CrysAlisPro 1.171.39.46 (Rigaku OD, 2018)'
_computing_data_collection 'CrysAlisPro 1.171.39.46 (Rigaku OD, 2018)'
_computing_data_reduction 'CrysAlisPro 1.171.39.46 (Rigaku OD, 2018)'
_computing_molecular_graphics 'Olex2 1.5 (Dolomanov et al., 2009)'
_computing_publication_material 'Olex2 1.5 (Dolomanov et al., 2009)'
_computing_structure_refinement 'SHELXL 2019/3 (Sheldrick, 2015)'
_computing_structure_solution 'SHELXT 2018/2 (Sheldrick, 2018)'
_diffrn_ambient_temperature 150.15
_diffrn_detector_area_resol_mean 8.1150
_diffrn_detector_type EosS2
_diffrn_measured_fraction_theta_full 1.000
_diffrn_measured_fraction_theta_max 0.997
_diffrn_measurement_device 'four-circle diffractometer'
_diffrn_measurement_device_type 'SuperNova, Dual, Cu at home/near, EosS2'
_diffrn_measurement_method '\w scans'
_diffrn_radiation_type CuK\a
_diffrn_radiation_wavelength 1.54184
_diffrn_reflns_av_R_equivalents 0.0494
_diffrn_reflns_av_unetI/netI 0.0325
_diffrn_reflns_Laue_measured_fraction_full 1.000
_diffrn_reflns_Laue_measured_fraction_max 0.997
_diffrn_reflns_limit_h_max 11
_diffrn_reflns_limit_h_min -11
_diffrn_reflns_limit_k_max 12
_diffrn_reflns_limit_k_min -9
_diffrn_reflns_limit_l_max 14
_diffrn_reflns_limit_l_min -14
_diffrn_reflns_number 10376
_diffrn_reflns_point_group_measured_fraction_full 1.000
_diffrn_reflns_point_group_measured_fraction_max 0.997
_diffrn_reflns_theta_full 67.684
_diffrn_reflns_theta_max 73.412
_diffrn_reflns_theta_min 3.804
_exptl_absorpt_coefficient_mu 7.669
_exptl_absorpt_correction_T_max 1.00000
_exptl_absorpt_correction_T_min 0.72627
_exptl_absorpt_correction_type multi-scan
_exptl_absorpt_process_details
;
CrysAlisPro 1.171.39.46 (Rigaku Oxford Diffraction, 2018)
Empirical absorption correction using spherical harmonics,
 implemented in SCALE3 ABSPACK scaling algorithm.
;
_exptl_crystal_colour colourless
_exptl_crystal_colour_primary colourless
_exptl_crystal_density_diffrn 1.368
_exptl_crystal_description block
_exptl_crystal_F_000 440
_exptl_crystal_size_max 0.121
_exptl_crystal_size_mid 0.041
_exptl_crystal_size_min 0.03
_refine_diff_density_max 1.755
_refine_diff_density_min -1.737
_refine_diff_density_rms 0.099
_refine_ls_extinction_method none
_refine_ls_goodness_of_fit_ref 1.085
_refine_ls_hydrogen_treatment mixed
_refine_ls_matrix_type full
_refine_ls_number_parameters 158
_refine_ls_number_reflns 2230
_refine_ls_number_restraints 5
_refine_ls_restrained_S_all 1.083
_refine_ls_R_factor_all 0.0453
_refine_ls_R_factor_gt 0.0410
_refine_ls_shift/su_max 0.000
_refine_ls_shift/su_mean 0.000
_refine_ls_structure_factor_coef Fsqd
_refine_ls_weighting_details 'w=1/[\s^2^(Fo^2^)+(0.0567P)^2^+1.7917P] where P=(Fo^2^+2Fc^2^)/3'
_refine_ls_weighting_scheme calc
_refine_ls_wR_factor_gt 0.1052
_refine_ls_wR_factor_ref 0.1080
_reflns_Friedel_coverage 0.000
_reflns_number_gt 2037
_reflns_number_total 2230
_reflns_threshold_expression 'I > 2\s(I)'
_cod_data_source_file d4dt00478g2.cif
_cod_data_source_block s23msh75-cpd-5
_cod_depositor_comments 'Adding full bibliography for 7715481--7715486.cif.'
_cod_database_code 7715482
_shelx_shelxl_version_number 2019/3
_shelx_space_group_comment
;
The symmetry employed for this shelxl refinement is uniquely defined
by the following loop, which should always be used as a source of
symmetry information in preference to the above space-group names.
They are only intended as comments.
;
_shelx_estimated_absorpt_t_max 0.803
_shelx_estimated_absorpt_t_min 0.457
_olex2_refinement_description
;
1. Fixed Uiso
 At 1.2 times of:
  All B(H) groups, All C(H) groups
 At 1.5 times of:
  All C(H,H,H) groups
2. Restrained distances
 C7-H7B = C7-H7A = C6-H6A = C6-H6B
 0.98 with sigma of 0.005
 C13-H13
 0.98 with sigma of 0.005
3.a Ternary CH refined with riding coordinates:
 C4(H4), C8(H8)
3.b Idealised Me refined as rotating group:
 C5(H5A,H5B,H5C), C9(H9A,H9B,H9C)
3.c Boron cage BH refined with riding coordinates:
 B1(H1), B2(H2), B3(H3), B4(H4A), B5(H5), B6(H6)
;

loop_
_space_group_symop_operation_xyz
'x, y, z'
'-x, y+1/2, -z'
'-x, -y, -z'
'x, -y-1/2, z'

loop_
_atom_site_label
_atom_site_type_symbol
_atom_site_fract_x
_atom_site_fract_y
_atom_site_fract_z
_atom_site_U_iso_or_equiv
_atom_site_adp_type
_atom_site_occupancy
_atom_site_site_symmetry_order
_atom_site_calc_flag
_atom_site_refinement_flags_posn
_atom_site_refinement_flags_adp
_atom_site_refinement_flags_occupancy
_atom_site_disorder_assembly
_atom_site_disorder_group
Ag1 Ag 0.40247(4) 0.750000 0.50670(3) 0.03164(15) Uani 1 2 d S T P . .
N1 N 0.5538(5) 0.750000 0.7539(3) 0.0270(9) Uani 1 2 d S T P . .
N2 N 0.7070(5) 0.750000 0.6177(3) 0.0272(9) Uani 1 2 d S T P . .
C1 C 0.5632(6) 0.750000 0.6373(4) 0.0295(11) Uani 1 2 d S T P . .
C2 C 0.7893(6) 0.750000 0.7197(4) 0.0279(10) Uani 1 2 d S T P . .
C3 C 0.6932(6) 0.750000 0.8059(4) 0.0271(10) Uani 1 2 d S T P . .
C4 C 0.7732(6) 0.750000 0.5014(4) 0.0274(10) Uani 1 2 d S T P . .
H4 H 0.881774 0.750001 0.512780 0.033 Uiso 1 2 calc R U P . .
C5 C 0.7325(4) 0.6210(4) 0.4364(3) 0.0333(8) Uani 1 1 d . . . . .
H5A H 0.761673 0.541656 0.482315 0.050 Uiso 1 1 calc R U . . .
H5B H 0.782942 0.619248 0.362801 0.050 Uiso 1 1 calc R U . . .
H5C H 0.626691 0.618949 0.422211 0.050 Uiso 1 1 calc R U . . .
C6 C 0.9520(6) 0.750000 0.7228(5) 0.0325(11) Uani 1 2 d DS T P . .
H6A H 0.988(7) 0.750000 0.803(2) 0.042(18) Uiso 1 2 d DS . P . .
H6B H 0.992(5) 0.831(3) 0.685(4) 0.045(13) Uiso 1 1 d D . . . .
C7 C 0.7169(6) 0.750000 0.9335(4) 0.0342(12) Uani 1 2 d DS T P . .
H7A H 0.821(2) 0.750000 0.956(6) 0.05(2) Uiso 1 2 d DS . P . .
H7B H 0.667(5) 0.828(4) 0.968(4) 0.060(16) Uiso 1 1 d D . . . .
C8 C 0.4156(6) 0.750000 0.8175(4) 0.0275(10) Uani 1 2 d S T P . .
H8 H 0.441565 0.750000 0.901425 0.033 Uiso 1 2 calc R U P . .
C9 C 0.3295(4) 0.6216(4) 0.7929(3) 0.0341(8) Uani 1 1 d . . . . .
H9A H 0.295101 0.621941 0.712543 0.051 Uiso 1 1 calc R U . . .
H9B H 0.245491 0.617319 0.843762 0.051 Uiso 1 1 calc R U . . .
H9C H 0.392238 0.542244 0.806471 0.051 Uiso 1 1 calc R U . . .
C12 C 0.2797(6) 0.750000 0.3501(4) 0.0287(10) Uani 1 2 d S T P . .
C13 C 0.3929(7) 0.750000 0.2339(5) 0.0399(13) Uani 1 2 d DS T P . .
H13 H 0.4988(15) 0.750000 0.249(6) 0.046(19) Uiso 1 2 d DS . P . .
B1 B 0.2894(4) 0.6099(4) 0.2650(3) 0.0276(8) Uani 1 1 d . . . . .
H1 H 0.342386 0.513643 0.295825 0.033 Uiso 1 1 calc R U . . .
B2 B 0.1228(5) 0.6604(5) 0.3203(3) 0.0312(9) Uani 1 1 d . . . . .
H2 H 0.063807 0.600487 0.386813 0.037 Uiso 1 1 calc R U . . .
B3 B 0.0287(7) 0.750000 0.2075(5) 0.0310(12) Uani 1 2 d S T P . .
H3 H -0.093357 0.750000 0.198908 0.037 Uiso 1 2 calc R U P . .
B4 B 0.1343(5) 0.6039(5) 0.1747(3) 0.0308(8) Uani 1 1 d . . . . .
H4A H 0.082231 0.506828 0.144660 0.037 Uiso 1 1 calc R U . . .
B5 B 0.3058(5) 0.6597(5) 0.1218(3) 0.0311(9) Uani 1 1 d . . . . .
H5 H 0.367611 0.599374 0.057032 0.037 Uiso 1 1 calc R U . . .
B6 B 0.1429(7) 0.750000 0.0842(5) 0.0303(12) Uani 1 2 d S T P . .
H6 H 0.096705 0.750000 -0.005682 0.036 Uiso 1 2 calc R U P . .

loop_
_atom_site_aniso_label
_atom_site_aniso_U_11
_atom_site_aniso_U_22
_atom_site_aniso_U_33
_atom_site_aniso_U_23
_atom_site_aniso_U_13
_atom_site_aniso_U_12
Ag1 0.0262(2) 0.0538(3) 0.0149(2) 0.000 -0.00153(13) 0.000
N1 0.028(2) 0.037(2) 0.0157(19) 0.000 -0.0016(16) 0.000
N2 0.027(2) 0.036(2) 0.018(2) 0.000 -0.0012(16) 0.000
C1 0.028(2) 0.040(3) 0.020(2) 0.000 -0.0015(19) 0.000
C2 0.031(3) 0.033(3) 0.019(2) 0.000 -0.0054(19) 0.000
C3 0.029(2) 0.035(3) 0.017(2) 0.000 -0.0041(18) 0.000
C4 0.025(2) 0.040(3) 0.017(2) 0.000 0.0010(18) 0.000
C5 0.039(2) 0.038(2) 0.0236(17) 0.0001(15) 0.0038(15) 0.0007(16)
C6 0.027(3) 0.046(3) 0.025(3) 0.000 -0.003(2) 0.000
C7 0.035(3) 0.050(3) 0.017(2) 0.000 -0.005(2) 0.000
C8 0.027(2) 0.039(3) 0.017(2) 0.000 0.0020(18) 0.000
C9 0.0328(19) 0.041(2) 0.0291(18) -0.0028(16) 0.0057(15) -0.0006(16)
C12 0.028(2) 0.043(3) 0.015(2) 0.000 -0.0024(18) 0.000
C13 0.040(3) 0.057(4) 0.023(3) 0.000 0.000(2) 0.000
B1 0.0291(19) 0.034(2) 0.0196(18) -0.0025(15) 0.0003(14) 0.0000(16)
B2 0.031(2) 0.044(2) 0.0189(18) 0.0001(17) -0.0013(15) -0.0002(17)
B3 0.028(3) 0.044(3) 0.021(3) 0.000 -0.002(2) 0.000
B4 0.032(2) 0.039(2) 0.0212(18) -0.0002(17) -0.0014(15) -0.0021(17)
B5 0.034(2) 0.044(2) 0.0158(17) 0.0005(16) -0.0009(15) 0.0019(17)
B6 0.035(3) 0.039(3) 0.017(3) 0.000 -0.003(2) 0.000

loop_
_atom_type_symbol
_atom_type_description
_atom_type_scat_dispersion_real
_atom_type_scat_dispersion_imag
_atom_type_scat_source
C C 0.0181 0.0091 'International Tables Vol C Tables 4.2.6.8 and 6.1.1.4'
H H 0.0000 0.0000 'International Tables Vol C Tables 4.2.6.8 and 6.1.1.4'
Ag Ag 0.1306 4.2820 'International Tables Vol C Tables 4.2.6.8 and 6.1.1.4'
B B 0.0090 0.0039 'International Tables Vol C Tables 4.2.6.8 and 6.1.1.4'
N N 0.0311 0.0180 'International Tables Vol C Tables 4.2.6.8 and 6.1.1.4'

loop_
_geom_angle_atom_site_label_1
_geom_angle_atom_site_label_2
_geom_angle_atom_site_label_3
_geom_angle
_geom_angle_site_symmetry_1
_geom_angle_site_symmetry_3
_geom_angle_publ_flag
C1 Ag1 C12 167.3(2) . . ?
C1 N1 C3 110.8(4) . . ?
C1 N1 C8 124.7(4) . . ?
C3 N1 C8 124.5(4) . . ?
C1 N2 C2 111.9(4) . . ?
C1 N2 C4 124.8(4) . . ?
C2 N2 C4 123.3(4) . . ?
N1 C1 Ag1 131.7(4) . . ?
N2 C1 Ag1 123.8(4) . . ?
N2 C1 N1 104.5(4) . . ?
N2 C2 C6 123.0(5) . . ?
C3 C2 N2 106.4(4) . . ?
C3 C2 C6 130.6(5) . . ?
N1 C3 C7 122.8(5) . . ?
C2 C3 N1 106.4(4) . . ?
C2 C3 C7 130.8(5) . . ?
N2 C4 H4 107.4 . . ?
N2 C4 C5 110.5(3) . . ?
N2 C4 C5 110.5(3) . 4_575 ?
C5 C4 H4 107.4 4_575 . ?
C5 C4 H4 107.4 . . ?
C5 C4 C5 113.3(4) . 4_575 ?
C4 C5 H5A 109.5 . . ?
C4 C5 H5B 109.5 . . ?
C4 C5 H5C 109.5 . . ?
H5A C5 H5B 109.5 . . ?
H5A C5 H5C 109.5 . . ?
H5B C5 H5C 109.5 . . ?
C2 C6 H6A 110(4) . . ?
C2 C6 H6B 112(3) . . ?
C2 C6 H6B 112(3) . 4_575 ?
H6A C6 H6B 107(4) . . ?
H6A C6 H6B 107(4) . 4_575 ?
H6B C6 H6B 108(6) . 4_575 ?
C3 C7 H7A 113(5) . . ?
C3 C7 H7B 110(3) . . ?
C3 C7 H7B 110(3) . 4_575 ?
H7A C7 H7B 110(4) . . ?
H7A C7 H7B 110(4) . 4_575 ?
H7B C7 H7B 103(7) . 4_575 ?
N1 C8 H8 107.3 . . ?
N1 C8 C9 110.7(3) . . ?
N1 C8 C9 110.7(3) . 4_575 ?
C9 C8 H8 107.3 4_575 . ?
C9 C8 H8 107.3 . . ?
C9 C8 C9 113.2(4) 4_575 . ?
C8 C9 H9A 109.5 . . ?
C8 C9 H9B 109.5 . . ?
C8 C9 H9C 109.5 . . ?
H9A C9 H9B 109.5 . . ?
H9A C9 H9C 109.5 . . ?
H9B C9 H9C 109.5 . . ?
C13 C12 Ag1 110.9(3) . . ?
B1 C12 Ag1 117.8(2) . . ?
B1 C12 Ag1 117.8(2) 4_575 . ?
B1 C12 C13 60.2(2) 4_575 . ?
B1 C12 C13 60.2(2) . . ?
B1 C12 B1 108.4(4) 4_575 . ?
B1 C12 B2 61.2(2) . . ?
B1 C12 B2 110.6(3) . 4_575 ?
B1 C12 B2 110.6(3) 4_575 . ?
B1 C12 B2 61.2(2) 4_575 4_575 ?
B2 C12 Ag1 127.0(3) 4_575 . ?
B2 C12 Ag1 127.0(3) . . ?
B2 C12 C13 110.9(3) . . ?
B2 C12 C13 110.9(3) 4_575 . ?
B2 C12 B2 61.8(4) 4_575 . ?
C12 C13 H13 118(4) . . ?
C12 C13 B5 108.2(4) . 4_575 ?
C12 C13 B5 108.2(4) . . ?
B1 C13 C12 59.4(2) . . ?
B1 C13 C12 59.4(2) 4_575 . ?
B1 C13 H13 120.7(16) 4_575 . ?
B1 C13 H13 120.7(16) . . ?
B1 C13 B1 107.0(4) 4_575 . ?
B1 C13 B5 60.3(2) 4_575 4_575 ?
B1 C13 B5 60.3(2) . . ?
B1 C13 B5 108.6(4) 4_575 . ?
B1 C13 B5 108.6(4) . 4_575 ?
B5 C13 H13 124(3) . . ?
B5 C13 H13 124(3) 4_575 . ?
B5 C13 B5 60.8(4) 4_575 . ?
C12 B1 C13 60.4(3) . . ?
C12 B1 H1 121.8 . . ?
C12 B1 B2 59.8(3) . . ?
C12 B1 B4 109.0(3) . . ?
C12 B1 B5 109.5(3) . . ?
C13 B1 H1 120.6 . . ?
C13 B1 B2 109.9(3) . . ?
C13 B1 B4 110.2(3) . . ?
C13 B1 B5 61.0(3) . . ?
B2 B1 H1 120.1 . . ?
B2 B1 B4 61.6(2) . . ?
B2 B1 B5 111.4(3) . . ?
B4 B1 H1 120.3 . . ?
B5 B1 H1 119.9 . . ?
B5 B1 B4 61.4(2) . . ?
C12 B2 B1 59.0(2) . . ?
C12 B2 B2 59.08(18) . 4_575 ?
C12 B2 H2 123.0 . . ?
C12 B2 B3 106.6(3) . . ?
C12 B2 B4 106.7(3) . . ?
B1 B2 B2 106.6(2) . 4_575 ?
B1 B2 H2 122.9 . . ?
B1 B2 B3 106.5(3) . . ?
B1 B2 B4 59.5(2) . . ?
B2 B2 H2 121.8 4_575 . ?
B2 B2 B3 60.45(17) 4_575 . ?
B2 B2 B4 108.2(2) 4_575 . ?
B3 B2 H2 122.3 . . ?
B4 B2 H2 121.9 . . ?
B4 B2 B3 59.7(2) . . ?
B2 B3 B2 59.1(3) 4_575 . ?
B2 B3 H3 122.1 . . ?
B2 B3 H3 122.1 4_575 . ?
B2 B3 B6 107.8(4) . . ?
B2 B3 B6 107.8(4) 4_575 . ?
B4 B3 B2 60.1(2) 4_575 4_575 ?
B4 B3 B2 107.4(4) 4_575 . ?
B4 B3 B2 107.4(4) . 4_575 ?
B4 B3 B2 60.1(2) . . ?
B4 B3 H3 121.8 4_575 . ?
B4 B3 H3 121.8 . . ?
B4 B3 B4 107.9(4) 4_575 . ?
B4 B3 B6 60.0(2) 4_575 . ?
B4 B3 B6 60.0(2) . . ?
B6 B3 H3 121.7 . . ?
B1 B4 B2 58.9(2) . . ?
B1 B4 B3 106.4(3) . . ?
B1 B4 H4A 123.5 . . ?
B1 B4 B5 59.1(2) . . ?
B1 B4 B6 106.4(3) . . ?
B2 B4 H4A 121.9 . . ?
B3 B4 B2 60.2(3) . . ?
B3 B4 H4A 121.7 . . ?
B3 B4 B5 108.1(3) . . ?
B3 B4 B6 60.3(3) . . ?
B5 B4 B2 107.4(3) . . ?
B5 B4 H4A 121.8 . . ?
B5 B4 B6 60.0(3) . . ?
B6 B4 B2 108.1(3) . . ?
B6 B4 H4A 121.8 . . ?
C13 B5 B4 106.9(3) . . ?
C13 B5 B5 59.59(18) . 4_575 ?
C13 B5 H5 122.6 . . ?
C13 B5 B6 107.1(3) . . ?
B1 B5 C13 58.7(2) . . ?
B1 B5 B4 59.5(2) . . ?
B1 B5 B5 106.3(2) . 4_575 ?
B1 B5 H5 123.1 . . ?
B1 B5 B6 106.6(3) . . ?
B4 B5 H5 121.8 . . ?
B5 B5 B4 107.9(2) 4_575 . ?
B5 B5 H5 122.0 4_575 . ?
B5 B5 B6 60.10(18) 4_575 . ?
B6 B5 B4 60.0(2) . . ?
B6 B5 H5 122.0 . . ?
B3 B6 H6 122.1 . . ?
B4 B6 B3 59.7(2) 4_575 . ?
B4 B6 B3 59.7(2) . . ?
B4 B6 B4 107.4(4) 4_575 . ?
B4 B6 H6 122.0 4_575 . ?
B4 B6 H6 122.0 . . ?
B5 B6 B3 107.6(3) 4_575 . ?
B5 B6 B3 107.6(3) . . ?
B5 B6 B4 107.7(3) . 4_575 ?
B5 B6 B4 107.7(3) 4_575 . ?
B5 B6 B4 60.0(2) 4_575 4_575 ?
B5 B6 B4 60.0(2) . . ?
B5 B6 B5 59.8(4) . 4_575 ?
B5 B6 H6 121.9 . . ?
B5 B6 H6 121.9 4_575 . ?

loop_
_geom_bond_atom_site_label_1
_geom_bond_atom_site_label_2
_geom_bond_distance
_geom_bond_site_symmetry_2
_geom_bond_publ_flag
Ag1 C1 2.094(5) . ?
Ag1 C12 2.120(5) . ?
N1 C1 1.360(6) . ?
N1 C3 1.401(6) . ?
N1 C8 1.478(6) . ?
N2 C1 1.340(7) . ?
N2 C2 1.393(6) . ?
N2 C4 1.492(6) . ?
C2 C3 1.346(7) . ?
C2 C6 1.489(7) . ?
C3 C7 1.495(7) . ?
C4 H4 1.0000 . ?
C4 C5 1.520(5) 4_575 ?
C4 C5 1.520(5) . ?
C5 H5A 0.9800 . ?
C5 H5B 0.9800 . ?
C5 H5C 0.9800 . ?
C6 H6A 0.980(5) . ?
C6 H6B 0.979(5) 4_575 ?
C6 H6B 0.979(5) . ?
C7 H7A 0.980(5) . ?
C7 H7B 0.979(5) . ?
C7 H7B 0.979(5) 4_575 ?
C8 H8 1.0000 . ?
C8 C9 1.514(5) 4_575 ?
C8 C9 1.514(5) . ?
C9 H9A 0.9800 . ?
C9 H9B 0.9800 . ?
C9 H9C 0.9800 . ?
C12 C13 1.718(8) . ?
C12 B1 1.701(5) . ?
C12 B1 1.701(5) 4_575 ?
C12 B2 1.715(6) . ?
C12 B2 1.715(6) 4_575 ?
C13 H13 0.982(5) . ?
C13 B1 1.716(6) . ?
C13 B1 1.716(6) 4_575 ?
C13 B5 1.756(6) . ?
C13 B5 1.756(6) 4_575 ?
B1 H1 1.1200 . ?
B1 B2 1.738(6) . ?
B1 B4 1.750(6) . ?
B1 B5 1.744(6) . ?
B2 B2 1.763(9) 4_575 ?
B2 H2 1.1200 . ?
B2 B3 1.787(6) . ?
B2 B4 1.787(6) . ?
B3 H3 1.1200 . ?
B3 B4 1.779(6) 4_575 ?
B3 B4 1.779(6) . ?
B3 B6 1.790(8) . ?
B4 H4A 1.1200 . ?
B4 B5 1.784(6) . ?
B4 B6 1.784(6) . ?
B5 B5 1.778(9) 4_575 ?
B5 H5 1.1200 . ?
B5 B6 1.783(7) . ?
B6 H6 1.1200 . ?

loop_
_geom_torsion_atom_site_label_1
_geom_torsion_atom_site_label_2
_geom_torsion_atom_site_label_3
_geom_torsion_atom_site_label_4
_geom_torsion
_geom_torsion_site_symmetry_1
_geom_torsion_site_symmetry_2
_geom_torsion_site_symmetry_3
_geom_torsion_site_symmetry_4
_geom_torsion_publ_flag
Ag1 C12 C13 B1 -110.9(2) . . . 4_575 ?
Ag1 C12 C13 B1 110.9(2) . . . . ?
Ag1 C12 C13 B5 -147.8(2) . . . 4_575 ?
Ag1 C12 C13 B5 147.8(2) . . . . ?
Ag1 C12 B1 C13 -99.4(4) . . . . ?
Ag1 C12 B1 B2 119.1(3) . . . . ?
Ag1 C12 B1 B4 157.6(3) . . . . ?
Ag1 C12 B1 B5 -136.9(3) . . . . ?
Ag1 C12 B2 B1 -104.6(3) . . . . ?
Ag1 C12 B2 B2 116.8(3) . . . 4_575 ?
Ag1 C12 B2 B3 155.7(2) . . . . ?
Ag1 C12 B2 B4 -141.7(3) . . . . ?
N2 C2 C3 N1 0.000(1) . . . . ?
N2 C2 C3 C7 180.000(2) . . . . ?
C1 N1 C3 C2 0.000(1) . . . . ?
C1 N1 C3 C7 180.000(1) . . . . ?
C1 N1 C8 C9 -63.2(3) . . . 4_575 ?
C1 N1 C8 C9 63.2(3) . . . . ?
C1 N2 C2 C3 0.000(1) . . . . ?
C1 N2 C2 C6 180.000(1) . . . . ?
C1 N2 C4 C5 63.1(3) . . . 4_575 ?
C1 N2 C4 C5 -63.1(3) . . . . ?
C2 N2 C1 Ag1 180.000(1) . . . . ?
C2 N2 C1 N1 0.000(1) . . . . ?
C2 N2 C4 C5 116.9(3) . . . . ?
C2 N2 C4 C5 -116.9(3) . . . 4_575 ?
C3 N1 C1 Ag1 180.000(1) . . . . ?
C3 N1 C1 N2 0.000(1) . . . . ?
C3 N1 C8 C9 -116.8(3) . . . . ?
C3 N1 C8 C9 116.8(3) . . . 4_575 ?
C4 N2 C1 Ag1 0.000(1) . . . . ?
C4 N2 C1 N1 180.000(1) . . . . ?
C4 N2 C2 C3 180.000(1) . . . . ?
C4 N2 C2 C6 0.000(1) . . . . ?
C6 C2 C3 N1 180.000(1) . . . . ?
C6 C2 C3 C7 0.000(2) . . . . ?
C8 N1 C1 Ag1 0.000(2) . . . . ?
C8 N1 C1 N2 180.000(1) . . . . ?
C8 N1 C3 C2 180.000(1) . . . . ?
C8 N1 C3 C7 0.000(2) . . . . ?
C12 C13 B1 B2 34.9(3) . . . . ?
C12 C13 B1 B4 101.0(3) . . . . ?
C12 C13 B1 B5 139.0(3) . . . . ?
C12 C13 B5 B1 -36.5(2) . . . . ?
C12 C13 B5 B4 -0.1(4) . . . . ?
C12 C13 B5 B5 101.1(3) . . . 4_575 ?
C12 C13 B5 B6 62.9(3) . . . . ?
C12 B1 B2 B2 36.4(2) . . . 4_575 ?
C12 B1 B2 B3 99.7(3) . . . . ?
C12 B1 B2 B4 138.0(3) . . . . ?
C12 B1 B4 B2 -37.7(3) . . . . ?
C12 B1 B4 B3 0.7(4) . . . . ?
C12 B1 B4 B5 102.4(3) . . . . ?
C12 B1 B4 B6 63.9(4) . . . . ?
C12 B1 B5 C13 37.3(3) . . . . ?
C12 B1 B5 B4 -101.6(4) . . . . ?
C12 B1 B5 B5 -0.1(3) . . . 4_575 ?
C12 B1 B5 B6 -63.0(4) . . . . ?
C12 B2 B3 B2 -38.3(3) . . . 4_575 ?
C12 B2 B3 B4 -1.0(4) . . . 4_575 ?
C12 B2 B3 B4 100.0(3) . . . . ?
C12 B2 B3 B6 62.2(3) . . . . ?
C12 B2 B4 B1 36.8(3) . . . . ?
C12 B2 B4 B3 -99.8(3) . . . . ?
C12 B2 B4 B5 1.6(4) . . . . ?
C12 B2 B4 B6 -61.8(4) . . . . ?
C13 C12 B1 B2 -141.5(3) . . . . ?
C13 C12 B1 B4 -103.0(4) . . . . ?
C13 C12 B1 B5 -37.5(3) . . . . ?
C13 C12 B2 B1 35.3(3) . . . . ?
C13 C12 B2 B2 -103.2(2) . . . 4_575 ?
C13 C12 B2 B3 -64.3(3) . . . . ?
C13 C12 B2 B4 -1.7(4) . . . . ?
C13 B1 B2 C12 -35.1(3) . . . . ?
C13 B1 B2 B2 1.2(3) . . . 4_575 ?
C13 B1 B2 B3 64.6(4) . . . . ?
C13 B1 B2 B4 102.9(4) . . . . ?
C13 B1 B4 B2 -102.3(4) . . . . ?
C13 B1 B4 B3 -63.8(4) . . . . ?
C13 B1 B4 B5 37.8(3) . . . . ?
C13 B1 B4 B6 -0.6(4) . . . . ?
C13 B1 B5 B4 -138.8(3) . . . . ?
C13 B1 B5 B5 -37.3(2) . . . 4_575 ?
C13 B1 B5 B6 -100.3(3) . . . . ?
C13 B5 B6 B3 -62.6(3) . . . . ?
C13 B5 B6 B4 0.4(4) . . . 4_575 ?
C13 B5 B6 B4 -99.9(3) . . . . ?
C13 B5 B6 B5 38.0(3) . . . 4_575 ?
B1 C12 C13 B1 -138.1(4) 4_575 . . . ?
B1 C12 C13 B1 138.1(4) . . . 4_575 ?
B1 C12 C13 B5 101.3(3) . . . 4_575 ?
B1 C12 C13 B5 -36.9(3) 4_575 . . 4_575 ?
B1 C12 C13 B5 -101.3(3) 4_575 . . . ?
B1 C12 C13 B5 36.9(3) . . . . ?
B1 C12 B1 C13 37.6(4) 4_575 . . . ?
B1 C12 B1 B2 -103.9(4) 4_575 . . . ?
B1 C12 B1 B4 -65.4(4) 4_575 . . . ?
B1 C12 B1 B5 0.1(5) 4_575 . . . ?
B1 C12 B2 B1 100.2(4) 4_575 . . . ?
B1 C12 B2 B2 -138.5(2) . . . 4_575 ?
B1 C12 B2 B2 -38.3(2) 4_575 . . 4_575 ?
B1 C12 B2 B3 -99.6(3) . . . . ?
B1 C12 B2 B3 0.6(4) 4_575 . . . ?
B1 C12 B2 B4 63.2(4) 4_575 . . . ?
B1 C12 B2 B4 -37.0(3) . . . . ?
B1 C13 B1 C12 -36.9(3) 4_575 . . . ?
B1 C13 B1 B2 -2.0(5) 4_575 . . . ?
B1 C13 B1 B4 64.1(4) 4_575 . . . ?
B1 C13 B1 B5 102.1(4) 4_575 . . . ?
B1 C13 B5 B1 -99.4(4) 4_575 . . . ?
B1 C13 B5 B4 -63.1(4) 4_575 . . . ?
B1 C13 B5 B4 36.3(3) . . . . ?
B1 C13 B5 B5 137.6(3) . . . 4_575 ?
B1 C13 B5 B5 38.2(2) 4_575 . . 4_575 ?
B1 C13 B5 B6 99.4(3) . . . . ?
B1 C13 B5 B6 0.0(4) 4_575 . . . ?
B1 B2 B3 B2 -100.1(3) . . . 4_575 ?
B1 B2 B3 B4 38.2(3) . . . . ?
B1 B2 B3 B4 -62.8(4) . . . 4_575 ?
B1 B2 B3 B6 0.4(3) . . . . ?
B1 B2 B4 B3 -136.5(3) . . . . ?
B1 B2 B4 B5 -35.2(3) . . . . ?
B1 B2 B4 B6 -98.5(4) . . . . ?
B1 B4 B5 C13 -36.0(3) . . . . ?
B1 B4 B5 B5 -98.7(2) . . . 4_575 ?
B1 B4 B5 B6 -136.4(3) . . . . ?
B1 B4 B6 B3 -99.8(4) . . . . ?
B1 B4 B6 B4 -62.6(5) . . . 4_575 ?
B1 B4 B6 B5 0.6(4) . . . 4_575 ?
B1 B4 B6 B5 38.1(3) . . . . ?
B1 B5 B6 B3 -1.0(3) . . . . ?
B1 B5 B6 B4 62.0(4) . . . 4_575 ?
B1 B5 B6 B4 -38.3(3) . . . . ?
B1 B5 B6 B5 99.6(3) . . . 4_575 ?
B2 C12 C13 B1 -35.7(3) . . . . ?
B2 C12 C13 B1 35.7(3) 4_575 . . 4_575 ?
B2 C12 C13 B1 -102.4(3) 4_575 . . . ?
B2 C12 C13 B1 102.4(3) . . . 4_575 ?
B2 C12 C13 B5 -1.2(3) 4_575 . . 4_575 ?
B2 C12 C13 B5 1.2(3) . . . . ?
B2 C12 C13 B5 65.6(3) . . . 4_575 ?
B2 C12 C13 B5 -65.6(3) 4_575 . . . ?
B2 C12 B1 C13 102.9(4) 4_575 . . . ?
B2 C12 B1 C13 141.5(3) . . . . ?
B2 C12 B1 B2 -38.6(3) 4_575 . . . ?
B2 C12 B1 B4 38.5(3) . . . . ?
B2 C12 B1 B4 -0.1(4) 4_575 . . . ?
B2 C12 B1 B5 104.0(3) . . . . ?
B2 C12 B1 B5 65.4(4) 4_575 . . . ?
B2 C12 B2 B1 138.5(2) 4_575 . . . ?
B2 C12 B2 B3 38.9(3) 4_575 . . . ?
B2 C12 B2 B4 101.5(3) 4_575 . . . ?
B2 B1 B4 B3 38.4(3) . . . . ?
B2 B1 B4 B5 140.1(3) . . . . ?
B2 B1 B4 B6 101.6(3) . . . . ?
B2 B1 B5 C13 101.5(4) . . . . ?
B2 B1 B5 B4 -37.3(3) . . . . ?
B2 B1 B5 B5 64.2(3) . . . 4_575 ?
B2 B1 B5 B6 1.3(4) . . . . ?
B2 B2 B3 B4 37.2(2) 4_575 . . 4_575 ?
B2 B2 B3 B4 138.3(3) 4_575 . . . ?
B2 B2 B3 B6 100.5(2) 4_575 . . . ?
B2 B2 B4 B1 99.0(2) 4_575 . . . ?
B2 B2 B4 B3 -37.5(2) 4_575 . . . ?
B2 B2 B4 B5 63.8(3) 4_575 . . . ?
B2 B2 B4 B6 0.5(3) 4_575 . . . ?
B2 B3 B4 B1 -1.1(4) 4_575 . . . ?
B2 B3 B4 B1 -37.8(3) . . . . ?
B2 B3 B4 B2 36.8(3) 4_575 . . . ?
B2 B3 B4 B5 -100.0(3) . . . . ?
B2 B3 B4 B5 -63.3(4) 4_575 . . . ?
B2 B3 B4 B6 -137.7(3) . . . . ?
B2 B3 B4 B6 -100.9(4) 4_575 . . . ?
B2 B3 B6 B4 100.2(3) 4_575 . . . ?
B2 B3 B6 B4 -100.2(3) . . . 4_575 ?
B2 B3 B6 B4 37.8(3) . . . . ?
B2 B3 B6 B4 -37.8(3) 4_575 . . 4_575 ?
B2 B3 B6 B5 62.7(3) 4_575 . . . ?
B2 B3 B6 B5 -0.3(3) 4_575 . . 4_575 ?
B2 B3 B6 B5 -62.7(3) . . . 4_575 ?
B2 B3 B6 B5 0.3(3) . . . . ?
B2 B4 B5 C13 -0.9(4) . . . . ?
B2 B4 B5 B1 35.1(3) . . . . ?
B2 B4 B5 B5 -63.6(3) . . . 4_575 ?
B2 B4 B5 B6 -101.3(3) . . . . ?
B2 B4 B6 B3 -37.9(3) . . . . ?
B2 B4 B6 B4 -0.7(5) . . . 4_575 ?
B2 B4 B6 B5 62.5(4) . . . 4_575 ?
B2 B4 B6 B5 100.0(3) . . . . ?
B3 B2 B4 B1 136.5(3) . . . . ?
B3 B2 B4 B5 101.3(3) . . . . ?
B3 B2 B4 B6 38.0(3) . . . . ?
B3 B4 B5 C13 62.6(4) . . . . ?
B3 B4 B5 B1 98.6(3) . . . . ?
B3 B4 B5 B5 -0.1(3) . . . 4_575 ?
B3 B4 B5 B6 -37.8(3) . . . . ?
B3 B4 B6 B4 37.2(4) . . . 4_575 ?
B3 B4 B6 B5 100.5(4) . . . 4_575 ?
B3 B4 B6 B5 137.9(3) . . . . ?
B4 B1 B2 C12 -138.0(3) . . . . ?
B4 B1 B2 B2 -101.6(2) . . . 4_575 ?
B4 B1 B2 B3 -38.3(3) . . . . ?
B4 B1 B5 C13 138.8(3) . . . . ?
B4 B1 B5 B5 101.5(2) . . . 4_575 ?
B4 B1 B5 B6 38.6(3) . . . . ?
B4 B2 B3 B2 -138.3(3) . . . 4_575 ?
B4 B2 B3 B4 -101.0(4) . . . 4_575 ?
B4 B2 B3 B6 -37.8(2) . . . . ?
B4 B3 B4 B1 62.4(4) 4_575 . . . ?
B4 B3 B4 B2 100.2(4) 4_575 . . . ?
B4 B3 B4 B5 0.2(5) 4_575 . . . ?
B4 B3 B4 B6 -37.4(4) 4_575 . . . ?
B4 B3 B6 B4 138.1(4) 4_575 . . . ?
B4 B3 B6 B4 -138.1(4) . . . 4_575 ?
B4 B3 B6 B5 37.5(3) 4_575 . . 4_575 ?
B4 B3 B6 B5 -100.6(3) . . . 4_575 ?
B4 B3 B6 B5 100.6(3) 4_575 . . . ?
B4 B3 B6 B5 -37.5(3) . . . . ?
B4 B5 B6 B3 37.4(2) . . . . ?
B4 B5 B6 B4 100.3(4) . . . 4_575 ?
B4 B5 B6 B5 137.9(3) . . . 4_575 ?
B5 C13 B1 C12 -100.6(4) 4_575 . . . ?
B5 C13 B1 C12 -139.0(3) . . . . ?
B5 C13 B1 B2 -65.7(4) 4_575 . . . ?
B5 C13 B1 B2 -104.1(3) . . . . ?
B5 C13 B1 B4 0.4(4) 4_575 . . . ?
B5 C13 B1 B4 -38.0(3) . . . . ?
B5 C13 B1 B5 38.4(3) 4_575 . . . ?
B5 C13 B5 B1 -137.6(3) 4_575 . . . ?
B5 C13 B5 B4 -101.3(3) 4_575 . . . ?
B5 C13 B5 B6 -38.2(3) 4_575 . . . ?
B5 B1 B2 C12 -100.8(3) . . . . ?
B5 B1 B2 B2 -64.4(3) . . . 4_575 ?
B5 B1 B2 B3 -1.1(4) . . . . ?
B5 B1 B2 B4 37.2(3) . . . . ?
B5 B1 B4 B2 -140.1(3) . . . . ?
B5 B1 B4 B3 -101.7(3) . . . . ?
B5 B1 B4 B6 -38.5(3) . . . . ?
B5 B4 B6 B3 -137.9(3) . . . . ?
B5 B4 B6 B4 -100.7(4) . . . 4_575 ?
B5 B4 B6 B5 -37.5(3) . . . 4_575 ?
B5 B5 B6 B3 -100.5(2) 4_575 . . . ?
B5 B5 B6 B4 -37.6(2) 4_575 . . 4_575 ?
B5 B5 B6 B4 -137.9(3) 4_575 . . . ?
B6 B3 B4 B1 99.8(4) . . . . ?
B6 B3 B4 B2 137.7(3) . . . . ?
B6 B3 B4 B5 37.6(3) . . . . ?
B6 B4 B5 C13 100.4(3) . . . . ?
B6 B4 B5 B1 136.4(3) . . . . ?
B6 B4 B5 B5 37.7(2) . . . 4_575 ?
